data_7130387
loop_
_publ_author_name
'He, Jiaxin'
'Zhang, Jingran'
'Li, Xuemin'
'Shi, Haofeng'
'Du, Yunfei'

_publ_section_title
;
 Aryl iodine-catalysed divergent synthesis of isobenzofuranones and
 isocoumarins via oxidative 1,2-aryl migration/elimination
;
_journal_name_full 'Chemical Communications'
_journal_paper_doi 10.1039/D2CC03101A
_journal_year 2022
_chemical_formula_moiety 'C20 H29 I O5 S'
_chemical_formula_sum 'C20 H29 I O5 S'
_chemical_formula_weight 508.39
_space_group_crystal_system monoclinic
_space_group_IT_number 14
_space_group_name_Hall '-P 2ybc'
_space_group_name_H-M_alt 'P 1 21/c 1'
_atom_sites_solution_hydrogens mixed
_atom_sites_solution_primary dual
_audit_creation_date 2022-06-30
_audit_creation_method
;
Olex2 1.5
(compiled 2022.04.07 svn.rca3783a0 for OlexSys, GUI svn.r6498)
;
_audit_update_record
;
2022-06-30 deposited with the CCDC.	2022-07-12 downloaded from the CCDC.
;
_cell_angle_alpha 90
_cell_angle_beta 107.03(3)
_cell_angle_gamma 90
_cell_formula_units_Z 4
_cell_length_a 14.715(3)
_cell_length_b 7.0850(14)
_cell_length_c 21.523(4)
_cell_measurement_reflns_used 17283
_cell_measurement_temperature 298
_cell_measurement_theta_max 52.742
_cell_measurement_theta_min 6.082
_cell_volume 2145.5(8)
_computing_molecular_graphics 'Olex2 1.5 (Dolomanov et al., 2009)'
_computing_publication_material 'Olex2 1.5 (Dolomanov et al., 2009)'
_computing_structure_refinement 'SHELXL 2018/3 (Sheldrick, 2015)'
_computing_structure_solution 'SHELXT 2018/2 (Sheldrick, 2018)'
_diffrn_ambient_temperature 298
_diffrn_measured_fraction_theta_full 0.986
_diffrn_measured_fraction_theta_max 0.984
_diffrn_measurement_device_type 'RIGAKU R-AXIS4'
_diffrn_measurement_method '\w scans'
_diffrn_radiation_type MoK\a
_diffrn_radiation_wavelength 0.71073
_diffrn_reflns_av_R_equivalents 0.0720
_diffrn_reflns_av_unetI/netI 0.0661
_diffrn_reflns_Laue_measured_fraction_full 0.986
_diffrn_reflns_Laue_measured_fraction_max 0.984
_diffrn_reflns_limit_h_max 15
_diffrn_reflns_limit_h_min -18
_diffrn_reflns_limit_k_max 8
_diffrn_reflns_limit_k_min -8
_diffrn_reflns_limit_l_max 26
_diffrn_reflns_limit_l_min -26
_diffrn_reflns_number 17283
_diffrn_reflns_point_group_measured_fraction_full 0.986
_diffrn_reflns_point_group_measured_fraction_max 0.984
_diffrn_reflns_theta_full 25.242
_diffrn_reflns_theta_max 26.371
_diffrn_reflns_theta_min 3.041
_exptl_absorpt_coefficient_mu 1.617
_exptl_absorpt_correction_T_max 0.922
_exptl_absorpt_correction_T_min 0.792
_exptl_absorpt_correction_type none
_exptl_crystal_density_diffrn 1.574
_exptl_crystal_description plate
_exptl_crystal_F_000 1032
_exptl_crystal_size_max 0.15
_exptl_crystal_size_mid 0.12
_exptl_crystal_size_min 0.05
_refine_diff_density_max 1.545
_refine_diff_density_min -0.855
_refine_diff_density_rms 0.113
_refine_ls_extinction_method none
_refine_ls_goodness_of_fit_ref 1.063
_refine_ls_hydrogen_treatment mixed
_refine_ls_matrix_type full
_refine_ls_number_parameters 346
_refine_ls_number_reflns 4317
_refine_ls_number_restraints 362
_refine_ls_restrained_S_all 1.078
_refine_ls_R_factor_all 0.0680
_refine_ls_R_factor_gt 0.0512
_refine_ls_shift/su_max 0.001
_refine_ls_shift/su_mean 0.000
_refine_ls_structure_factor_coef Fsqd
_refine_ls_weighting_details 'w=1/[\s^2^(Fo^2^)+(0.0581P)^2^+4.2913P] where P=(Fo^2^+2Fc^2^)/3'
_refine_ls_weighting_scheme calc
_refine_ls_wR_factor_gt 0.1277
_refine_ls_wR_factor_ref 0.1382
_reflns_Friedel_coverage 0.000
_reflns_number_gt 3337
_reflns_number_total 4317
_reflns_threshold_expression 'I > 2\s(I)'
_cod_data_source_file d2cc03101a2.cif
_cod_data_source_block a
_cod_database_code 7130387
_shelx_shelxl_version_number 2018/3
_shelx_space_group_comment
;
The symmetry employed for this shelxl refinement is uniquely defined
by the following loop, which should always be used as a source of
symmetry information in preference to the above space-group names.
They are only intended as comments.
;
_shelx_estimated_absorpt_t_max 0.924
_shelx_estimated_absorpt_t_min 0.793
_olex2_refinement_description
;
1. Fixed Uiso
 At 1.2 times of:
  All C(H) groups, All C(H,H) groups, All C(H,H,H,H) groups
 At 1.5 times of:
  All C(H,H,H) groups
2. Restrained distances
 H18-O18
 0.9 with sigma of 0.02
 C20-C17 \\sim C20-C17A
 with sigma of 0.02
 C21-C17 \\sim C21A-C17A
 with sigma of 0.02
 C23-C9 \\sim C23A-C9A
 with sigma of 0.04
 C21-O25 \\sim C21A-O25A
 with sigma of 0.02
 C21-C9 \\sim C21A-C9A
 with sigma of 0.02
 C17-C9 \\sim C17A-C9A
 with sigma of 0.04
 C19-C23 \\sim C19A-C23A
 with sigma of 0.02
 O25-C9 \\sim O25A-C9A
 with sigma of 0.04
 C19-C9 \\sim C19A-C9A
 with sigma of 0.02
 C17-O25 \\sim C17A-O25A
 with sigma of 0.04
 C19-C27 \\sim C19A-C27A
 with sigma of 0.02
 C20-C21 \\sim C20-C21A
 with sigma of 0.04
 C19-C21 \\sim C19A-C21A
 with sigma of 0.04
 C21-C5 \\sim C21A-C5A
 with sigma of 0.04
 C21-C23 \\sim C21A-C23A
 with sigma of 0.04
 C17-C5 \\sim C17A-C5A
 with sigma of 0.02
 C17-C23 \\sim C17A-C23A
 with sigma of 0.02
 C17-C3 \\sim C17A-C3A
 with sigma of 0.04
 C11-C23 \\sim C11A-C23A
 with sigma of 0.02
 C5-C23 \\sim C5A-C23A
 with sigma of 0.04
 C5-C27 \\sim C5A-C27A
 with sigma of 0.02
 C23-C3 \\sim C23A-C3A
 with sigma of 0.02
 C17-C11 \\sim C17A-C11A
 with sigma of 0.04
 C17-C27 \\sim C17A-C27A
 with sigma of 0.04
 C11-C3 \\sim C11A-C3A
 with sigma of 0.04
 C20-C5 \\sim C20-C5A
 with sigma of 0.04
 C23-C27 \\sim C23A-C27A
 with sigma of 0.04
 C20-C23 \\sim C20-C23A
 with sigma of 0.04
 C19-C17 \\sim C19A-C17A
 with sigma of 0.04
 C19-C11 \\sim C19A-C11A
 with sigma of 0.04
 C19-C5 \\sim C19A-C5A
 with sigma of 0.04
 C19-C3 \\sim C19A-C3A
 with sigma of 0.04
 C9-C27 \\sim C9A-C27A
 with sigma of 0.04
3. Rigid bond restraints
 C21, O25
 with sigma for 1-2 distances of 0.001 and sigma for 1-3 distances of 0.01
4. Uiso/Uaniso restraints and constraints
C21 \\sim O25: within 2A with sigma of 0.001 and sigma for terminal atoms of
0.02 within 2A
5. Rigid body (RIGU) restrains
 C19, C21, C17, C11, C5, C23, C3, O25, C9, C27
 with sigma for 1-2 distances of 0.004 and sigma for 1-3 distances of 0.004
 All non-hydrogen atoms
 with sigma for 1-2 distances of 0.001 and sigma for 1-3 distances of 0.001
 C19A, C21A, C17A, C11A, C5A, C23A, C3A, O25A, C9A, C27A
 with sigma for 1-2 distances of 0.004 and sigma for 1-3 distances of 0.004
6. Others
 Sof(H20C)=Sof(H20D)=Sof(C3A)=Sof(H3AA)=Sof(H3AB)=Sof(H3AC)=Sof(C11A)=
 Sof(H11D)=Sof(H11E)=Sof(H11F)=Sof(C17A)=Sof(O25A)=Sof(C21A)=Sof(C9A)=Sof(H9AA)=
 Sof(H9AB)=Sof(C19A)=Sof(H19A)=Sof(C5A)=Sof(H5AA)=Sof(H5AB)=Sof(C27A)=Sof(H27C)=
 Sof(H27D)=Sof(C23A)=1-FVAR(1)
 Sof(H20A)=Sof(H20B)=Sof(C19)=Sof(H19)=Sof(C21)=Sof(C17)=Sof(C11)=Sof(H11A)=
 Sof(H11B)=Sof(H11C)=Sof(C5)=Sof(H5A)=Sof(H5B)=Sof(C23)=Sof(C3)=Sof(H3A)=
 Sof(H3B)=Sof(H3C)=Sof(O25)=Sof(C9)=Sof(H9A)=Sof(H9B)=Sof(C27)=Sof(H27A)=
 Sof(H27B)=FVAR(1)
7.a Ternary CH refined with riding coordinates:
 C19(H19), C19A(H19A)
7.b Secondary CH2 refined with riding coordinates:
 C20(H20A,H20B), C20(H20C,H20D), C5(H5A,H5B), C9(H9A,H9B), C27(H27A,H27B),
 C9A(H9AA,H9AB), C5A(H5AA,H5AB), C27A(H27C,H27D)
7.c Aromatic/amide H refined with riding coordinates:
 C8(H8), C10(H10), C24(H24), C16(H16)
7.d Idealised Me refined as rotating group:
 C13(H13A,H13B,H13C), C15(H15A,H15B,H15C), C2(H2A,H2B,H2C), C11(H11A,H11B,
 H11C), C3(H3A,H3B,H3C), C3A(H3AA,H3AB,H3AC), C11A(H11D,H11E,H11F)
;
_olex2_submission_special_instructions 'No special instructions were received'

loop_
_space_group_symop_operation_xyz
'x, y, z'
'-x, y+1/2, -z+1/2'
'-x, -y, -z'
'x, -y-1/2, z-1/2'

loop_
_atom_site_label
_atom_site_type_symbol
_atom_site_fract_x
_atom_site_fract_y
_atom_site_fract_z
_atom_site_U_iso_or_equiv
_atom_site_adp_type
_atom_site_occupancy
_atom_site_site_symmetry_order
_atom_site_calc_flag
_atom_site_refinement_flags_posn
_atom_site_refinement_flags_adp
_atom_site_refinement_flags_occupancy
_atom_site_disorder_assembly
_atom_site_disorder_group
I12 I 0.45620(3) 0.40047(5) 0.32288(2) 0.04628(16) Uani 1 1 d . . . . .
S1 S 0.67391(11) 0.39009(19) 0.28596(7) 0.0477(3) Uani 1 1 d . . . . .
O18 O 0.3372(3) 0.4808(7) 0.3366(2) 0.0595(10) Uani 1 1 d D . . . .
O7 O 0.6083(3) 0.2851(6) 0.3142(2) 0.0596(10) Uani 1 1 d . . . . .
O26 O 0.6325(3) 0.5612(6) 0.2552(2) 0.0675(12) Uani 1 1 d . . . . .
C4 C 0.5391(4) 0.5917(7) 0.3894(3) 0.0437(11) Uani 1 1 d . . . . .
O6 O 0.7113(4) 0.2695(7) 0.2454(2) 0.0798(13) Uani 1 1 d . . . . .
C8 C 0.5551(4) 0.7716(7) 0.3710(2) 0.0461(12) Uani 1 1 d . . . . .
H8 H 0.529066 0.811180 0.328279 0.055 Uiso 1 1 calc R U . . .
C10 C 0.6106(4) 0.8926(7) 0.4172(3) 0.0455(12) Uani 1 1 d . . . . .
H10 H 0.621088 1.014712 0.405031 0.055 Uiso 1 1 calc R U . . .
C24 C 0.5757(4) 0.5340(8) 0.4529(3) 0.0507(13) Uani 1 1 d . . . . .
H24 H 0.563533 0.412825 0.465007 0.061 Uiso 1 1 calc R U . . .
C14 C 0.6510(4) 0.8372(8) 0.4811(2) 0.0432(10) Uani 1 1 d . . . . .
C16 C 0.6303(4) 0.6555(8) 0.4984(3) 0.0511(13) Uani 1 1 d . . . . .
H16 H 0.653855 0.616372 0.541386 0.061 Uiso 1 1 calc R U . . .
C22 C 0.7097(4) 0.9731(9) 0.5334(3) 0.0521(11) Uani 1 1 d . . . . .
C13 C 0.7530(6) 1.1327(10) 0.5043(4) 0.0729(18) Uani 1 1 d . . . . .
H13A H 0.794797 1.081223 0.481768 0.109 Uiso 1 1 calc R U . . .
H13B H 0.788163 1.214901 0.538318 0.109 Uiso 1 1 calc R U . . .
H13C H 0.703233 1.202893 0.474327 0.109 Uiso 1 1 calc R U . . .
C20 C 0.7700(5) 0.4473(10) 0.3548(3) 0.0656(14) Uani 1 1 d D . . . .
H20A H 0.748436 0.538955 0.380884 0.079 Uiso 0.617(8) 1 calc R U P A 1
H20B H 0.788967 0.334560 0.381001 0.079 Uiso 0.617(8) 1 calc R U P A 1
H20C H 0.741040 0.511086 0.384135 0.079 Uiso 0.383(8) 1 calc R U P A 2
H20D H 0.792185 0.326880 0.375078 0.079 Uiso 0.383(8) 1 calc R U P A 2
C15 C 0.7908(6) 0.8684(11) 0.5820(4) 0.080(2) Uani 1 1 d . . . . .
H15A H 0.765203 0.768036 0.601764 0.120 Uiso 1 1 calc R U . . .
H15B H 0.825072 0.954610 0.615033 0.120 Uiso 1 1 calc R U . . .
H15C H 0.833029 0.816932 0.559845 0.120 Uiso 1 1 calc R U . . .
C2 C 0.6420(6) 1.0589(10) 0.5686(4) 0.0779(19) Uani 1 1 d . . . . .
H2A H 0.590432 1.121467 0.537543 0.117 Uiso 1 1 calc R U . . .
H2B H 0.676078 1.148347 0.600439 0.117 Uiso 1 1 calc R U . . .
H2C H 0.617317 0.960372 0.589661 0.117 Uiso 1 1 calc R U . . .
C19 C 0.9735(8) 0.7407(18) 0.3422(7) 0.078(2) Uani 0.617(8) 1 d D . P A 1
H19 H 1.003692 0.865363 0.349250 0.094 Uiso 0.617(8) 1 calc R U P A 1
C21 C 0.9564(11) 0.428(2) 0.3802(9) 0.103(4) Uani 0.617(8) 1 d D U P A 1
C17 C 0.8601(7) 0.5304(14) 0.3379(6) 0.0654(19) Uani 0.617(8) 1 d D . P A 1
C11 C 0.8054(10) 0.8471(17) 0.3263(8) 0.087(3) Uani 0.617(8) 1 d D . P A 1
H11A H 0.819063 0.974970 0.340884 0.131 Uiso 0.617(8) 1 calc R U P A 1
H11B H 0.748783 0.805413 0.335720 0.131 Uiso 0.617(8) 1 calc R U P A 1
H11C H 0.796247 0.840753 0.280362 0.131 Uiso 0.617(8) 1 calc R U P A 1
C5 C 0.8739(12) 0.521(2) 0.2662(6) 0.081(3) Uani 0.617(8) 1 d D . P A 1
H5A H 0.893754 0.396446 0.257058 0.097 Uiso 0.617(8) 1 calc R U P A 1
H5B H 0.815636 0.554722 0.233132 0.097 Uiso 0.617(8) 1 calc R U P A 1
C23 C 0.8853(8) 0.7252(15) 0.3601(6) 0.072(2) Uani 0.617(8) 1 d D . P A 1
C3 C 0.8983(13) 0.765(3) 0.4281(7) 0.112(4) Uani 0.617(8) 1 d D . P A 1
H3A H 0.942782 0.676261 0.454307 0.168 Uiso 0.617(8) 1 calc R U P A 1
H3B H 0.838467 0.753166 0.437246 0.168 Uiso 0.617(8) 1 calc R U P A 1
H3C H 0.922281 0.890543 0.437952 0.168 Uiso 0.617(8) 1 calc R U P A 1
O25 O 0.9596(8) 0.2779(16) 0.4048(8) 0.163(5) Uani 0.617(8) 1 d D U P A 1
C9 C 1.0329(11) 0.572(2) 0.3895(10) 0.108(4) Uani 0.617(8) 1 d D . P A 1
H9A H 1.085428 0.526552 0.374918 0.129 Uiso 0.617(8) 1 calc R U P A 1
H9B H 1.056466 0.612528 0.434391 0.129 Uiso 0.617(8) 1 calc R U P A 1
C27 C 0.9494(12) 0.663(2) 0.2697(7) 0.100(4) Uani 0.617(8) 1 d D . P A 1
H27A H 0.926653 0.762951 0.238370 0.120 Uiso 0.617(8) 1 calc R U P A 1
H27B H 1.004722 0.604515 0.261938 0.120 Uiso 0.617(8) 1 calc R U P A 1
C3A C 0.852(2) 0.907(3) 0.3143(15) 0.143(7) Uani 0.383(8) 1 d D . P A 2
H3AA H 0.870991 0.956269 0.278562 0.214 Uiso 0.383(8) 1 calc R U P A 2
H3AB H 0.881880 0.977754 0.352884 0.214 Uiso 0.383(8) 1 calc R U P A 2
H3AC H 0.784138 0.916075 0.304836 0.214 Uiso 0.383(8) 1 calc R U P A 2
C11A C 0.864(2) 0.637(4) 0.2558(10) 0.130(8) Uani 0.383(8) 1 d D . P A 2
H11D H 0.798654 0.658064 0.230914 0.194 Uiso 0.383(8) 1 calc R U P A 2
H11E H 0.876655 0.503674 0.257608 0.194 Uiso 0.383(8) 1 calc R U P A 2
H11F H 0.904999 0.700300 0.235490 0.194 Uiso 0.383(8) 1 calc R U P A 2
C17A C 0.8612(13) 0.560(3) 0.3595(8) 0.093(3) Uani 0.383(8) 1 d D . P A 2
O25A O 0.8771(12) 0.600(2) 0.4787(7) 0.105(6) Uani 0.383(8) 1 d D . P A 2
C21A C 0.9027(14) 0.636(3) 0.4328(8) 0.084(5) Uani 0.383(8) 1 d D . P A 2
C9A C 0.9838(16) 0.759(4) 0.4302(9) 0.108(6) Uani 0.383(8) 1 d D . P A 2
H9AA H 1.043225 0.714430 0.459599 0.130 Uiso 0.383(8) 1 calc R U P A 2
H9AB H 0.973415 0.888686 0.440855 0.130 Uiso 0.383(8) 1 calc R U P A 2
C19A C 0.9834(14) 0.739(3) 0.3542(11) 0.111(5) Uani 0.383(8) 1 d D . P A 2
H19A H 1.011806 0.844871 0.337035 0.134 Uiso 0.383(8) 1 calc R U P A 2
C5A C 0.9496(15) 0.417(3) 0.3515(12) 0.098(4) Uani 0.383(8) 1 d D . P A 2
H5AA H 0.968333 0.329331 0.387710 0.118 Uiso 0.383(8) 1 calc R U P A 2
H5AB H 0.928329 0.344652 0.311534 0.118 Uiso 0.383(8) 1 calc R U P A 2
C27A C 1.0293(16) 0.538(4) 0.3504(14) 0.117(6) Uani 0.383(8) 1 d D . P A 2
H27C H 1.046800 0.522649 0.310649 0.140 Uiso 0.383(8) 1 calc R U P A 2
H27D H 1.084327 0.515315 0.387533 0.140 Uiso 0.383(8) 1 calc R U P A 2
C23A C 0.8800(14) 0.713(3) 0.3244(10) 0.106(4) Uani 0.383(8) 1 d D . P A 2
H18 H 0.332(4) 0.587(5) 0.314(2) 0.041(16) Uiso 1 1 d D . . . .

loop_
_atom_site_aniso_label
_atom_site_aniso_U_11
_atom_site_aniso_U_22
_atom_site_aniso_U_33
_atom_site_aniso_U_23
_atom_site_aniso_U_13
_atom_site_aniso_U_12
I12 0.0445(3) 0.0512(2) 0.0395(2) -0.00242(15) 0.00645(16) -0.00802(15)
S1 0.0448(9) 0.0489(8) 0.0445(8) -0.0017(6) 0.0054(6) -0.0005(6)
O18 0.047(2) 0.075(3) 0.057(3) 0.009(2) 0.0151(19) -0.002(2)
O7 0.052(2) 0.051(2) 0.075(3) -0.0044(18) 0.0159(19) -0.0056(18)
O26 0.058(3) 0.072(2) 0.063(3) 0.021(2) 0.003(2) 0.013(2)
C4 0.045(3) 0.045(2) 0.0358(19) 0.0021(16) 0.0034(18) -0.0012(18)
O6 0.085(4) 0.079(3) 0.080(3) -0.027(2) 0.031(3) -0.003(2)
C8 0.053(3) 0.046(2) 0.034(2) 0.0053(16) 0.0055(19) -0.0018(19)
C10 0.054(3) 0.039(2) 0.0392(19) 0.0022(15) 0.0080(18) 0.0011(19)
C24 0.062(4) 0.044(2) 0.038(2) 0.0072(16) 0.004(2) -0.003(2)
C14 0.042(3) 0.049(2) 0.0366(18) -0.0017(15) 0.0069(17) 0.0005(18)
C16 0.057(4) 0.054(2) 0.034(2) 0.0061(17) 0.002(2) -0.002(2)
C22 0.053(3) 0.060(3) 0.041(2) -0.0101(18) 0.0099(17) -0.0060(19)
C13 0.069(5) 0.070(3) 0.076(4) -0.009(3) 0.016(3) -0.025(3)
C20 0.065(3) 0.069(4) 0.047(3) 0.009(2) -0.008(2) -0.011(2)
C15 0.068(4) 0.094(5) 0.056(4) -0.007(3) -0.013(3) -0.002(3)
C2 0.090(5) 0.078(4) 0.074(4) -0.027(3) 0.039(4) -0.005(3)
C19 0.065(4) 0.061(5) 0.098(6) -0.003(4) 0.009(4) -0.010(3)
C21 0.069(4) 0.080(5) 0.135(8) 0.038(6) -0.011(6) 0.004(4)
C17 0.061(3) 0.059(3) 0.063(4) 0.004(3) -0.002(3) -0.004(3)
C11 0.078(6) 0.064(5) 0.118(8) 0.009(6) 0.027(6) 0.007(5)
C5 0.077(7) 0.082(7) 0.080(4) -0.013(4) 0.019(4) -0.012(5)
C23 0.070(5) 0.063(4) 0.075(4) -0.005(3) 0.007(4) -0.007(3)
C3 0.108(10) 0.136(12) 0.083(5) -0.036(6) 0.014(5) -0.037(9)
O25 0.091(7) 0.105(6) 0.251(12) 0.092(7) -0.016(8) 0.000(5)
C9 0.066(4) 0.095(7) 0.141(9) 0.025(7) -0.001(6) -0.002(4)
C27 0.097(8) 0.109(8) 0.100(6) -0.011(5) 0.036(5) -0.029(7)
C3A 0.161(17) 0.165(10) 0.117(15) 0.065(11) 0.064(15) 0.014(12)
C11A 0.108(18) 0.199(16) 0.074(6) 0.017(9) 0.013(8) -0.05(2)
C17A 0.080(5) 0.124(8) 0.063(6) 0.004(5) 0.004(5) -0.039(4)
O25A 0.078(10) 0.161(15) 0.064(6) 0.001(7) 0.002(6) -0.029(9)
C21A 0.052(8) 0.119(11) 0.065(5) 0.003(6) -0.007(5) -0.022(7)
C9A 0.070(9) 0.148(13) 0.091(7) -0.003(8) -0.001(6) -0.045(9)
C19A 0.088(7) 0.143(10) 0.094(8) 0.008(8) 0.013(6) -0.047(7)
C5A 0.078(6) 0.139(9) 0.066(12) -0.007(8) 0.004(9) -0.036(6)
C27A 0.085(6) 0.153(11) 0.104(15) 0.003(11) 0.014(10) -0.039(7)
C23A 0.088(7) 0.142(9) 0.078(6) 0.023(7) 0.006(6) -0.039(6)

loop_
_atom_type_symbol
_atom_type_description
_atom_type_scat_dispersion_real
_atom_type_scat_dispersion_imag
_atom_type_scat_source
C C 0.0033 0.0016 'International Tables Vol C Tables 4.2.6.8 and 6.1.1.4'
H H 0.0000 0.0000 'International Tables Vol C Tables 4.2.6.8 and 6.1.1.4'
I I -0.4742 1.8119 'International Tables Vol C Tables 4.2.6.8 and 6.1.1.4'
O O 0.0106 0.0060 'International Tables Vol C Tables 4.2.6.8 and 6.1.1.4'
S S 0.1246 0.1234 'International Tables Vol C Tables 4.2.6.8 and 6.1.1.4'

loop_
_geom_angle_atom_site_label_1
_geom_angle_atom_site_label_2
_geom_angle_atom_site_label_3
_geom_angle
_geom_angle_site_symmetry_1
_geom_angle_site_symmetry_3
_geom_angle_publ_flag
O18 I12 O7 175.20(16) . . ?
O18 I12 C4 94.4(2) . . ?
C4 I12 O7 84.56(19) . . ?
O7 S1 C20 103.2(3) . . ?
O26 S1 O7 112.0(3) . . ?
O26 S1 O6 114.2(3) . . ?
O26 S1 C20 108.7(3) . . ?
O6 S1 O7 111.2(3) . . ?
O6 S1 C20 106.8(4) . . ?
I12 O18 H18 96(4) . . ?
S1 O7 I12 125.8(2) . . ?
C8 C4 I12 121.2(4) . . ?
C8 C4 C24 120.8(5) . . ?
C24 C4 I12 118.0(4) . . ?
C4 C8 H8 120.6 . . ?
C4 C8 C10 118.8(5) . . ?
C10 C8 H8 120.6 . . ?
C8 C10 H10 119.0 . . ?
C8 C10 C14 121.9(5) . . ?
C14 C10 H10 119.0 . . ?
C4 C24 H24 120.0 . . ?
C16 C24 C4 120.0(5) . . ?
C16 C24 H24 120.0 . . ?
C10 C14 C16 117.5(5) . . ?
C10 C14 C22 122.3(5) . . ?
C16 C14 C22 120.0(5) . . ?
C24 C16 C14 121.0(5) . . ?
C24 C16 H16 119.5 . . ?
C14 C16 H16 119.5 . . ?
C14 C22 C2 107.5(5) . . ?
C13 C22 C14 112.1(5) . . ?
C13 C22 C15 107.8(6) . . ?
C13 C22 C2 108.5(6) . . ?
C15 C22 C14 110.8(5) . . ?
C15 C22 C2 110.1(6) . . ?
C22 C13 H13A 109.5 . . ?
C22 C13 H13B 109.5 . . ?
C22 C13 H13C 109.5 . . ?
H13A C13 H13B 109.5 . . ?
H13A C13 H13C 109.5 . . ?
H13B C13 H13C 109.5 . . ?
S1 C20 H20A 108.7 . . ?
S1 C20 H20B 108.7 . . ?
S1 C20 H20C 104.8 . . ?
S1 C20 H20D 104.8 . . ?
H20A C20 H20B 107.6 . . ?
H20C C20 H20D 105.8 . . ?
C17 C20 S1 114.1(6) . . ?
C17 C20 H20A 108.7 . . ?
C17 C20 H20B 108.7 . . ?
C17A C20 S1 129.8(7) . . ?
C17A C20 H20C 104.8 . . ?
C17A C20 H20D 104.8 . . ?
C22 C15 H15A 109.5 . . ?
C22 C15 H15B 109.5 . . ?
C22 C15 H15C 109.5 . . ?
H15A C15 H15B 109.5 . . ?
H15A C15 H15C 109.5 . . ?
H15B C15 H15C 109.5 . . ?
C22 C2 H2A 109.5 . . ?
C22 C2 H2B 109.5 . . ?
C22 C2 H2C 109.5 . . ?
H2A C2 H2B 109.5 . . ?
H2A C2 H2C 109.5 . . ?
H2B C2 H2C 109.5 . . ?
C23 C19 H19 115.1 . . ?
C23 C19 C9 97.7(11) . . ?
C23 C19 C27 105.7(10) . . ?
C9 C19 H19 115.1 . . ?
C27 C19 H19 115.1 . . ?
C27 C19 C9 106.2(11) . . ?
O25 C21 C17 124.7(14) . . ?
O25 C21 C9 128.9(13) . . ?
C9 C21 C17 105.7(10) . . ?
C20 C17 C21 110.9(10) . . ?
C20 C17 C5 123.5(9) . . ?
C5 C17 C21 100.7(11) . . ?
C23 C17 C20 114.9(9) . . ?
C23 C17 C21 98.2(10) . . ?
C23 C17 C5 104.9(10) . . ?
H11A C11 H11B 109.5 . . ?
H11A C11 H11C 109.5 . . ?
H11B C11 H11C 109.5 . . ?
C23 C11 H11A 109.5 . . ?
C23 C11 H11B 109.5 . . ?
C23 C11 H11C 109.5 . . ?
C17 C5 H5A 111.1 . . ?
C17 C5 H5B 111.1 . . ?
H5A C5 H5B 109.1 . . ?
C27 C5 C17 103.1(10) . . ?
C27 C5 H5A 111.1 . . ?
C27 C5 H5B 111.1 . . ?
C19 C23 C17 98.3(9) . . ?
C19 C23 C11 118.0(12) . . ?
C11 C23 C17 107.6(11) . . ?
C3 C23 C19 112.8(12) . . ?
C3 C23 C17 117.1(13) . . ?
C3 C23 C11 103.7(12) . . ?
C23 C3 H3A 109.5 . . ?
C23 C3 H3B 109.5 . . ?
C23 C3 H3C 109.5 . . ?
H3A C3 H3B 109.5 . . ?
H3A C3 H3C 109.5 . . ?
H3B C3 H3C 109.5 . . ?
C19 C9 H9A 111.8 . . ?
C19 C9 H9B 111.8 . . ?
C21 C9 C19 99.9(10) . . ?
C21 C9 H9A 111.8 . . ?
C21 C9 H9B 111.8 . . ?
H9A C9 H9B 109.5 . . ?
C19 C27 H27A 111.1 . . ?
C19 C27 H27B 111.1 . . ?
C5 C27 C19 103.5(10) . . ?
C5 C27 H27A 111.1 . . ?
C5 C27 H27B 111.1 . . ?
H27A C27 H27B 109.0 . . ?
H3AA C3A H3AB 109.5 . . ?
H3AA C3A H3AC 109.5 . . ?
H3AB C3A H3AC 109.5 . . ?
C23A C3A H3AA 109.5 . . ?
C23A C3A H3AB 109.5 . . ?
C23A C3A H3AC 109.5 . . ?
H11D C11A H11E 109.5 . . ?
H11D C11A H11F 109.5 . . ?
H11E C11A H11F 109.5 . . ?
C23A C11A H11D 109.5 . . ?
C23A C11A H11E 109.5 . . ?
C23A C11A H11F 109.5 . . ?
C20 C17A C21A 108.1(12) . . ?
C20 C17A C5A 111.1(14) . . ?
C21A C17A C5A 102.4(15) . . ?
C23A C17A C20 132.6(15) . . ?
C23A C17A C21A 101.3(15) . . ?
C23A C17A C5A 97.5(15) . . ?
O25A C21A C17A 128.8(16) . . ?
O25A C21A C9A 127.5(17) . . ?
C9A C21A C17A 103.7(13) . . ?
C21A C9A H9AA 111.3 . . ?
C21A C9A H9AB 111.3 . . ?
C21A C9A C19A 102.6(13) . . ?
H9AA C9A H9AB 109.2 . . ?
C19A C9A H9AA 111.2 . . ?
C19A C9A H9AB 111.3 . . ?
C9A C19A H19A 115.6 . . ?
C27A C19A C9A 104.4(18) . . ?
C27A C19A H19A 115.6 . . ?
C23A C19A C9A 98.3(15) . . ?
C23A C19A H19A 115.6 . . ?
C23A C19A C27A 105.2(16) . . ?
C17A C5A H5AA 110.3 . . ?
C17A C5A H5AB 110.3 . . ?
H5AA C5A H5AB 108.6 . . ?
C27A C5A C17A 107.0(15) . . ?
C27A C5A H5AA 110.3 . . ?
C27A C5A H5AB 110.3 . . ?
C19A C27A H27C 111.8 . . ?
C19A C27A H27D 111.8 . . ?
C5A C27A C19A 99.9(15) . . ?
C5A C27A H27C 111.8 . . ?
C5A C27A H27D 111.8 . . ?
H27C C27A H27D 109.5 . . ?
C3A C23A C11A 103.6(18) . . ?
C3A C23A C19A 99.0(19) . . ?
C17A C23A C3A 137(2) . . ?
C17A C23A C11A 104.6(17) . . ?
C17A C23A C19A 102.0(14) . . ?
C19A C23A C11A 108.4(18) . . ?

loop_
_geom_bond_atom_site_label_1
_geom_bond_atom_site_label_2
_geom_bond_distance
_geom_bond_site_symmetry_2
_geom_bond_publ_flag
I12 O18 1.945(4) . ?
I12 O7 2.441(4) . ?
I12 C4 2.087(5) . ?
S1 O7 1.482(4) . ?
S1 O26 1.430(4) . ?
S1 O6 1.441(5) . ?
S1 C20 1.770(6) . ?
O18 H18 0.89(2) . ?
C4 C8 1.375(7) . ?
C4 C24 1.376(7) . ?
C8 H8 0.9300 . ?
C8 C10 1.384(7) . ?
C10 H10 0.9300 . ?
C10 C14 1.386(7) . ?
C24 H24 0.9300 . ?
C24 C16 1.372(8) . ?
C14 C16 1.398(8) . ?
C14 C22 1.540(8) . ?
C16 H16 0.9300 . ?
C22 C13 1.521(9) . ?
C22 C15 1.529(9) . ?
C22 C2 1.541(9) . ?
C13 H13A 0.9600 . ?
C13 H13B 0.9600 . ?
C13 H13C 0.9600 . ?
C20 H20A 0.9700 . ?
C20 H20B 0.9700 . ?
C20 H20C 0.9700 . ?
C20 H20D 0.9700 . ?
C20 C17 1.588(12) . ?
C20 C17A 1.540(15) . ?
C15 H15A 0.9600 . ?
C15 H15B 0.9600 . ?
C15 H15C 0.9600 . ?
C2 H2A 0.9600 . ?
C2 H2B 0.9600 . ?
C2 H2C 0.9600 . ?
C19 H19 0.9800 . ?
C19 C23 1.462(15) . ?
C19 C9 1.645(17) . ?
C19 C27 1.594(18) . ?
C21 C17 1.616(17) . ?
C21 O25 1.181(15) . ?
C21 C9 1.489(18) . ?
C17 C5 1.614(17) . ?
C17 C23 1.472(13) . ?
C11 H11A 0.9600 . ?
C11 H11B 0.9600 . ?
C11 H11C 0.9600 . ?
C11 C23 1.468(17) . ?
C5 H5A 0.9700 . ?
C5 H5B 0.9700 . ?
C5 C27 1.481(19) . ?
C23 C3 1.447(17) . ?
C3 H3A 0.9600 . ?
C3 H3B 0.9600 . ?
C3 H3C 0.9600 . ?
C9 H9A 0.9700 . ?
C9 H9B 0.9700 . ?
C27 H27A 0.9700 . ?
C27 H27B 0.9700 . ?
C3A H3AA 0.9600 . ?
C3A H3AB 0.9600 . ?
C3A H3AC 0.9600 . ?
C3A C23A 1.43(2) . ?
C11A H11D 0.9600 . ?
C11A H11E 0.9600 . ?
C11A H11F 0.9600 . ?
C11A C23A 1.52(2) . ?
C17A C21A 1.61(2) . ?
C17A C5A 1.70(2) . ?
C17A C23A 1.390(17) . ?
O25A C21A 1.183(18) . ?
C21A C9A 1.49(2) . ?
C9A H9AA 0.9700 . ?
C9A H9AB 0.9700 . ?
C9A C19A 1.64(2) . ?
C19A H19A 0.9800 . ?
C19A C27A 1.59(2) . ?
C19A C23A 1.481(19) . ?
C5A H5AA 0.9700 . ?
C5A H5AB 0.9700 . ?
C5A C27A 1.46(2) . ?
C27A H27C 0.9700 . ?
C27A H27D 0.9700 . ?

loop_
_geom_torsion_atom_site_label_1
_geom_torsion_atom_site_label_2
_geom_torsion_atom_site_label_3
_geom_torsion_atom_site_label_4
_geom_torsion
_geom_torsion_site_symmetry_1
_geom_torsion_site_symmetry_2
_geom_torsion_site_symmetry_3
_geom_torsion_site_symmetry_4
_geom_torsion_publ_flag
I12 C4 C8 C10 179.9(4) . . . . ?
I12 C4 C24 C16 -179.7(5) . . . . ?
S1 C20 C17 C21 -132.6(10) . . . . ?
S1 C20 C17 C5 -13.2(12) . . . . ?
S1 C20 C17 C23 117.2(10) . . . . ?
S1 C20 C17A C21A 158.7(12) . . . . ?
S1 C20 C17A C5A -89.6(15) . . . . ?
S1 C20 C17A C23A 33(3) . . . . ?
O7 S1 C20 C17 169.9(6) . . . . ?
O7 S1 C20 C17A -178.4(13) . . . . ?
O26 S1 O7 I12 -8.2(4) . . . . ?
O26 S1 C20 C17 -71.1(7) . . . . ?
O26 S1 C20 C17A -59.3(14) . . . . ?
C4 C8 C10 C14 0.6(9) . . . . ?
C4 C24 C16 C14 -1.2(10) . . . . ?
O6 S1 O7 I12 -137.3(3) . . . . ?
O6 S1 C20 C17 52.6(6) . . . . ?
O6 S1 C20 C17A 64.3(14) . . . . ?
C8 C4 C24 C16 -1.2(9) . . . . ?
C8 C10 C14 C16 -2.8(9) . . . . ?
C8 C10 C14 C22 -177.6(5) . . . . ?
C10 C14 C16 C24 3.1(9) . . . . ?
C10 C14 C22 C13 -24.7(8) . . . . ?
C10 C14 C22 C15 -145.2(6) . . . . ?
C10 C14 C22 C2 94.5(7) . . . . ?
C24 C4 C8 C10 1.5(9) . . . . ?
C16 C14 C22 C13 160.6(6) . . . . ?
C16 C14 C22 C15 40.1(8) . . . . ?
C16 C14 C22 C2 -80.2(7) . . . . ?
C22 C14 C16 C24 178.0(6) . . . . ?
C20 S1 O7 I12 108.5(4) . . . . ?
C20 C17 C5 C27 163.4(11) . . . . ?
C20 C17 C23 C19 174.4(9) . . . . ?
C20 C17 C23 C11 -62.7(14) . . . . ?
C20 C17 C23 C3 53.4(16) . . . . ?
C20 C17A C21A O25A 7(3) . . . . ?
C20 C17A C21A C9A -174.1(19) . . . . ?
C20 C17A C5A C27A 174.8(16) . . . . ?
C20 C17A C23A C3A 65(4) . . . . ?
C20 C17A C23A C11A -65(3) . . . . ?
C20 C17A C23A C19A -178(2) . . . . ?
C21 C17 C5 C27 -72.5(13) . . . . ?
C21 C17 C23 C19 56.7(13) . . . . ?
C21 C17 C23 C11 179.6(12) . . . . ?
C21 C17 C23 C3 -64.2(15) . . . . ?
C17 C21 C9 C19 -6.9(17) . . . . ?
C17 C5 C27 C19 0.3(16) . . . . ?
C5 C17 C23 C19 -46.7(13) . . . . ?
C5 C17 C23 C11 76.1(13) . . . . ?
C5 C17 C23 C3 -167.7(13) . . . . ?
C23 C19 C9 C21 41.3(15) . . . . ?
C23 C19 C27 C5 -29.9(16) . . . . ?
C23 C17 C5 C27 29.1(15) . . . . ?
O25 C21 C17 C20 22(3) . . . . ?
O25 C21 C17 C5 -111(2) . . . . ?
O25 C21 C17 C23 142(2) . . . . ?
O25 C21 C9 C19 -178(2) . . . . ?
C9 C19 C23 C17 -61.9(13) . . . . ?
C9 C19 C23 C11 -176.9(12) . . . . ?
C9 C19 C23 C3 62.2(14) . . . . ?
C9 C19 C27 C5 73.2(14) . . . . ?
C9 C21 C17 C20 -149.7(13) . . . . ?
C9 C21 C17 C5 78.0(15) . . . . ?
C9 C21 C17 C23 -29.0(17) . . . . ?
C27 C19 C23 C17 47.4(13) . . . . ?
C27 C19 C23 C11 -67.6(14) . . . . ?
C27 C19 C23 C3 171.5(13) . . . . ?
C27 C19 C9 C21 -67.7(15) . . . . ?
C17A C21A C9A C19A -1(3) . . . . ?
C17A C5A C27A C19A -3(2) . . . . ?
O25A C21A C9A C19A 177(3) . . . . ?
C21A C17A C5A C27A -70(2) . . . . ?
C21A C17A C23A C3A -63(3) . . . . ?
C21A C17A C23A C11A 167.5(18) . . . . ?
C21A C17A C23A C19A 55(2) . . . . ?
C21A C9A C19A C27A -76(2) . . . . ?
C21A C9A C19A C23A 32(2) . . . . ?
C9A C19A C27A C5A 75.4(19) . . . . ?
C9A C19A C23A C3A 88(2) . . . . ?
C9A C19A C23A C11A -164.5(18) . . . . ?
C9A C19A C23A C17A -55(2) . . . . ?
C5A C17A C21A O25A -110(3) . . . . ?
C5A C17A C21A C9A 68(2) . . . . ?
C5A C17A C23A C3A -167(3) . . . . ?
C5A C17A C23A C11A 63.1(19) . . . . ?
C5A C17A C23A C19A -49.7(18) . . . . ?
C27A C19A C23A C3A -164.7(19) . . . . ?
C27A C19A C23A C11A -57(2) . . . . ?
C27A C19A C23A C17A 53(2) . . . . ?
C23A C17A C21A O25A 149(3) . . . . ?
C23A C17A C21A C9A -32(2) . . . . ?
C23A C17A C5A C27A 33(2) . . . . ?
C23A C19A C27A C5A -28(2) . . . . ?
